data_1531550
loop_
_publ_author_name
'Kokunov, Yu.V.'
'Ershova, M.M.'
'Gorbunova, Yu.E.'
'Detkov, D.G.'
'Mikhailov, Yu.N.'

_publ_section_title
;
 Tin(II) complexes with phosphate and fluoride ligands: synthesis and
 crystal structure of M (Sn F (H P O4)) (M = N H4, Na)
;
_journal_name_full 'Zhurnal Neorganicheskoi Khimii'
_journal_page_first 931
_journal_page_last 935
_journal_volume 47
_journal_year 2002
_chemical_formula_sum 'F H Na O4 P Sn'
_chemical_name_systematic 'Na (Sn F (H P O4))'
_space_group_IT_number 62
_symmetry_space_group_name_Hall '-P 2ac 2n'
_symmetry_space_group_name_H-M 'P n m a'
_cell_angle_alpha 90
_cell_angle_beta 90
_cell_angle_gamma 90
_cell_formula_units_Z 4
_cell_length_a 4.81
_cell_length_b 5.21
_cell_length_c 18.853
_cell_volume 472.458
_citation_journal_id_ASTM ZNOKAQ
_cod_data_source_file Kokunov_ZNOKAQ_2002_1773.cif
_cod_data_source_block H1F1Na1O4P1Sn1
_cod_original_cell_volume 472.4581
_cod_original_formula_sum 'H1 F1 Na1 O4 P1 Sn1'
_cod_database_code 1531550

loop_
_symmetry_equiv_pos_as_xyz
x,y,z
-x+1/2,-y,z+1/2
x+1/2,-y+1/2,-z+1/2
-x,y+1/2,-z
-x,-y,-z
x-1/2,y,-z-1/2
-x-1/2,y-1/2,z-1/2
x,-y-1/2,z

loop_
_atom_site_label
_atom_site_type_symbol
_atom_site_fract_x
_atom_site_fract_y
_atom_site_fract_z
_atom_site_occupancy
_atom_site_U_iso_or_equiv
Sn1 Sn+2 0.2113 0.25 0.14042 1 0.0
O3 O-2 0.847 0.75 0.2113 1 0.0
P1 P+5 0.7708 0.75 0.129 1 0.0
H1 H+1 0.734 0.75 0.24 1 0.0
O2 O-2 0.456 0.75 0.1236 1 0.0
Na1 Na+1 0.7668 0.25 -0.0071 1 0.0
O1 O-2 -0.0945 -0.012 0.0978 1 0.0
F1 F-1 0.329 0.25 0.037 1 0.0
